data_4324615
loop_
_publ_author_name
'Jessica M. Morrison'
'Laura J. Moore-Shay'
'Peter C. Burns'

_publ_section_title
;
 U(VI) Uranyl Cation-Cation Interactions in Framework Germanates
;
_journal_name_full 'Inorganic Chemistry'
_journal_page_first 2272
_journal_page_last 2277
_journal_paper_doi 10.1021/ic1019444
_journal_volume 50
_journal_year 2011
_chemical_formula_moiety 'Li+, (UO2)2+, (UO6)6-, (GeO4)4-, (OH)-'
_chemical_formula_sum 'Ge2 Li3 O39 U11'
_chemical_formula_weight 3408.33
_chemical_name_systematic 'Lithium uranyl germanate hydroxide'
_space_group_IT_number 163
_symmetry_cell_setting trigonal
_symmetry_space_group_name_Hall '-P 3 2c'
_symmetry_space_group_name_H-M 'P -3 1 c'
_atom_sites_solution_hydrogens notdet
_atom_sites_solution_primary direct
_atom_sites_solution_secondary difmap
_audit_creation_method SHELXL-97
_cell_angle_alpha 90.00
_cell_angle_beta 90.00
_cell_angle_gamma 120.00
_cell_formula_units_Z 2
_cell_length_a 10.2668(5)
_cell_length_b 10.2668(5)
_cell_length_c 17.0558(11)
_cell_measurement_reflns_used 3634
_cell_measurement_temperature 296(2)
_cell_measurement_theta_max 27.49
_cell_measurement_theta_min 2.29
_cell_volume 1556.94(15)
_computing_cell_refinement 'Bruker SAINT'
_computing_data_collection 'Bruker APEX2'
_computing_data_reduction 'Bruker SAINT'
_computing_molecular_graphics 'CrystalMaker v.8.2.3'
_computing_structure_refinement 'SHELXL-97 (Sheldrick, 2008)'
_computing_structure_solution 'SHELXS-97 (Sheldrick, 2008)'
_diffrn_ambient_temperature 296(2)
_diffrn_measured_fraction_theta_full 0.997
_diffrn_measured_fraction_theta_max 0.997
_diffrn_measurement_device_type 'Bruker APEX-II CCD'
_diffrn_measurement_method '\f and \w scans'
_diffrn_radiation_monochromator graphite
_diffrn_radiation_source 'fine-focus sealed tube'
_diffrn_radiation_type MoK\a
_diffrn_radiation_wavelength 0.71073
_diffrn_reflns_av_R_equivalents 0.0606
_diffrn_reflns_av_sigmaI/netI 0.0240
_diffrn_reflns_limit_h_max 13
_diffrn_reflns_limit_h_min -12
_diffrn_reflns_limit_k_max 13
_diffrn_reflns_limit_k_min -13
_diffrn_reflns_limit_l_max 22
_diffrn_reflns_limit_l_min -21
_diffrn_reflns_number 16252
_diffrn_reflns_theta_full 27.57
_diffrn_reflns_theta_max 27.57
_diffrn_reflns_theta_min 2.29
_exptl_absorpt_coefficient_mu 59.005
_exptl_absorpt_correction_T_max 0.6828
_exptl_absorpt_correction_T_min 0.1765
_exptl_absorpt_correction_type psi-scan
_exptl_absorpt_process_details SADABS
_exptl_crystal_colour red-orange
_exptl_crystal_density_diffrn 7.270
_exptl_crystal_description platy
_exptl_crystal_F_000 2794
_exptl_crystal_size_max 0.045
_exptl_crystal_size_mid 0.034
_exptl_crystal_size_min 0.007
_refine_diff_density_max 1.133
_refine_diff_density_min -4.073
_refine_diff_density_rms 0.447
_refine_ls_extinction_method none
_refine_ls_goodness_of_fit_ref 1.201
_refine_ls_hydrogen_treatment undef
_refine_ls_matrix_type full
_refine_ls_number_parameters 86
_refine_ls_number_reflns 1211
_refine_ls_number_restraints 1
_refine_ls_restrained_S_all 1.200
_refine_ls_R_factor_all 0.0287
_refine_ls_R_factor_gt 0.0236
_refine_ls_shift/su_max 0.001
_refine_ls_shift/su_mean 0.000
_refine_ls_structure_factor_coef Fsqd
_refine_ls_weighting_details 'calc w=1/[\s^2^(Fo^2^)+(0.0243P)^2^+5.3953P] where P=(Fo^2^+2Fc^2^)/3'
_refine_ls_weighting_scheme calc
_refine_ls_wR_factor_gt 0.0521
_refine_ls_wR_factor_ref 0.0536
_reflns_number_gt 1083
_reflns_number_total 1211
_reflns_threshold_expression >2sigma(I)
_cod_data_source_file ic1019444_si_002_4.cif
_cod_data_source_block final_li
_cod_database_code 4324615

loop_
_symmetry_equiv_pos_as_xyz
'x, y, z'
'-y, x-y, z'
'-x+y, -x, z'
'-y, -x, -z+1/2'
'-x+y, y, -z+1/2'
'x, x-y, -z+1/2'
'-x, -y, -z'
'y, -x+y, -z'
'x-y, x, -z'
'y, x, z-1/2'
'x-y, -y, z-1/2'
'-x, -x+y, z-1/2'

loop_
_atom_site_label
_atom_site_type_symbol
_atom_site_fract_x
_atom_site_fract_y
_atom_site_fract_z
_atom_site_U_iso_or_equiv
_atom_site_adp_type
_atom_site_occupancy
_atom_site_symmetry_multiplicity
_atom_site_calc_flag
_atom_site_refinement_flags
U1 U 0.6667 0.3333 0.60270(3) 0.00398(12) Uani 1 3 d S
U2 U 0.01782(3) 0.35693(3) 0.558966(19) 0.00598(10) Uani 1 1 d .
U3 U 0.86201(2) 0.13799(2) 0.7500 0.00638(12) Uani 1 2 d S
Ge1 Ge 0.0000 0.0000 0.10241(15) 0.0197(7) Uani 0.994(7) 3 d SPD
Ge2 Ge 0.0000 0.0000 0.1464(6) 0.0197(7) Uani 0.006(7) 3 d SPD
Li1 Li 0.235(3) 0.469(5) 0.7500 0.080(13) Uiso 1 2 d S
O1 O 0.8469(6) 0.8262(7) 0.6278(4) 0.0103(12) Uani 1 1 d .
O2 O 0.1366(7) 0.4858(7) 0.6312(4) 0.0140(14) Uani 1 1 d .
O3 O 0.8164(7) 0.2860(7) 0.6573(3) 0.0107(13) Uani 1 1 d .
O4 O 0.5944(7) 0.1373(7) 0.5339(4) 0.0108(13) Uani 1 1 d .
O5 O 0.9012(6) 0.2242(7) 0.4825(4) 0.0103(13) Uani 1 1 d .
O6 O 0.0000 0.0000 0.0000 0.023(4) Uani 1 6 d S
O7 O 0.6958(7) -0.0241(7) 0.7178(4) 0.0140(14) Uani 1 1 d .
O8 O 0.0000 0.0000 0.7500 0.027(5) Uani 1 6 d S
O9 O 0.3333 0.6667 0.7500 0.026(4) Uani 1 6 d S

loop_
_atom_site_aniso_label
_atom_site_aniso_U_11
_atom_site_aniso_U_22
_atom_site_aniso_U_33
_atom_site_aniso_U_23
_atom_site_aniso_U_13
_atom_site_aniso_U_12
U1 0.00384(16) 0.00384(16) 0.0042(2) 0.000 0.000 0.00192(8)
U2 0.00558(16) 0.00549(16) 0.00670(17) 0.00106(12) 0.00059(12) 0.00265(12)
U3 0.00788(17) 0.00788(17) 0.0039(2) 0.00129(14) 0.00129(14) 0.00431(17)
Ge1 0.0061(5) 0.0061(5) 0.0467(18) 0.000 0.000 0.0031(2)
Ge2 0.0061(5) 0.0061(5) 0.0467(18) 0.000 0.000 0.0031(2)
O1 0.008(3) 0.012(3) 0.008(3) 0.000(2) -0.002(2) 0.003(2)
O2 0.014(3) 0.009(3) 0.014(3) -0.004(3) -0.003(3) 0.002(3)
O3 0.014(3) 0.011(3) 0.010(3) 0.002(2) -0.003(3) 0.008(3)
O4 0.009(3) 0.012(3) 0.011(3) -0.005(2) 0.000(2) 0.005(2)
O5 0.006(3) 0.012(3) 0.011(3) -0.002(2) -0.002(2) 0.004(3)
O6 0.022(6) 0.022(6) 0.023(10) 0.000 0.000 0.011(3)
O7 0.011(3) 0.015(3) 0.018(4) -0.003(3) 0.003(3) 0.008(3)
O8 0.003(5) 0.003(5) 0.075(16) 0.000 0.000 0.002(2)
O9 0.035(7) 0.035(7) 0.008(8) 0.000 0.000 0.018(3)

loop_
_atom_type_symbol
_atom_type_description
_atom_type_scat_dispersion_real
_atom_type_scat_dispersion_imag
_atom_type_scat_source
O O 0.0106 0.0060 'International Tables Vol C Tables 4.2.6.8 and 6.1.1.4'
Li Li -0.0003 0.0001 'International Tables Vol C Tables 4.2.6.8 and 6.1.1.4'
Ge Ge 0.1547 1.8001 'International Tables Vol C Tables 4.2.6.8 and 6.1.1.4'
U U -9.6767 9.6646 'International Tables Vol C Tables 4.2.6.8 and 6.1.1.4'

loop_
_geom_angle_atom_site_label_1
_geom_angle_atom_site_label_2
_geom_angle_atom_site_label_3
_geom_angle
_geom_angle_site_symmetry_1
_geom_angle_site_symmetry_3
O3 U1 O3 101.0(2) 3_665 2_655
O3 U1 O3 101.0(2) 3_665 .
O3 U1 O3 101.0(2) 2_655 .
O3 U1 O4 170.3(2) 3_665 2_655
O3 U1 O4 88.5(2) 2_655 2_655
O3 U1 O4 78.1(2) . 2_655
O3 U1 O4 78.1(2) 3_665 .
O3 U1 O4 170.3(2) 2_655 .
O3 U1 O4 88.5(2) . .
O4 U1 O4 92.2(2) 2_655 .
O3 U1 O4 88.5(2) 3_665 3_665
O3 U1 O4 78.1(2) 2_655 3_665
O3 U1 O4 170.3(2) . 3_665
O4 U1 O4 92.3(2) 2_655 3_665
O4 U1 O4 92.3(2) . 3_665
O3 U1 U2 136.85(17) 3_665 1_655
O3 U1 U2 107.14(17) 2_655 1_655
O3 U1 U2 42.29(17) . 1_655
O4 U1 U2 38.63(16) 2_655 1_655
O4 U1 U2 79.09(16) . 1_655
O4 U1 U2 128.53(17) 3_665 1_655
O3 U1 U2 42.29(17) 3_665 3
O3 U1 U2 136.85(17) 2_655 3
O3 U1 U2 107.14(17) . 3
O4 U1 U2 128.53(17) 2_655 3
O4 U1 U2 38.63(16) . 3
O4 U1 U2 79.09(16) 3_665 3
U2 U1 U2 115.753(7) 1_655 3
O3 U1 U2 107.14(17) 3_665 2_665
O3 U1 U2 42.29(17) 2_655 2_665
O3 U1 U2 136.84(17) . 2_665
O4 U1 U2 79.09(16) 2_655 2_665
O4 U1 U2 128.53(17) . 2_665
O4 U1 U2 38.63(16) 3_665 2_665
U2 U1 U2 115.753(7) 1_655 2_665
U2 U1 U2 115.753(7) 3 2_665
O2 U2 O5 177.9(3) . 1_455
O2 U2 O1 93.8(3) . 3_565
O5 U2 O1 86.3(2) 1_455 3_565
O2 U2 O4 88.7(3) . 8_566
O5 U2 O4 90.3(2) 1_455 8_566
O1 U2 O4 154.1(2) 3_565 8_566
O2 U2 O4 99.5(2) . 2
O5 U2 O4 82.0(2) 1_455 2
O1 U2 O4 131.7(2) 3_565 2
O4 U2 O4 72.9(2) 8_566 2
O2 U2 O5 89.2(2) . 8_566
O5 U2 O5 88.8(2) 1_455 8_566
O1 U2 O5 77.2(2) 3_565 8_566
O4 U2 O5 77.1(2) 8_566 8_566
O4 U2 O5 148.5(2) 2 8_566
O2 U2 O3 84.8(3) . 1_455
O5 U2 O3 97.2(2) 1_455 1_455
O1 U2 O3 68.9(2) 3_565 1_455
O4 U2 O3 136.9(2) 8_566 1_455
O4 U2 O3 66.3(2) 2 1_455
O5 U2 O3 145.06(19) 8_566 1_455
O2 U2 U1 101.5(2) . 1_455
O5 U2 U1 80.57(18) 1_455 1_455
O1 U2 U1 97.22(15) 3_565 1_455
O4 U2 U1 107.50(15) 8_566 1_455
O4 U2 U1 34.64(14) 2 1_455
O5 U2 U1 168.32(14) 8_566 1_455
O3 U2 U1 33.97(13) 1_455 1_455
O2 U2 U2 95.1(2) . 7_566
O5 U2 U2 85.22(19) 1_455 7_566
O1 U2 U2 166.36(15) 3_565 7_566
O4 U2 U2 36.64(15) 8_566 7_566
O4 U2 U2 36.25(14) 2 7_566
O5 U2 U2 113.22(14) 8_566 7_566
O3 U2 U2 101.60(13) 1_455 7_566
U1 U2 U2 70.870(10) 1_455 7_566
O2 U2 Li1 25.1(7) . .
O5 U2 Li1 154.8(7) 1_455 .
O1 U2 Li1 68.8(7) 3_565 .
O4 U2 Li1 110.5(7) 8_566 .
O4 U2 Li1 116.8(4) 2 .
O5 U2 Li1 82.61(19) 8_566 .
O3 U2 Li1 77.5(3) 1_455 .
U1 U2 Li1 105.123(15) 1_455 .
U2 U2 Li1 119.9(7) 7_566 .
O2 U2 U3 77.1(2) . 1_455
O5 U2 U3 104.10(19) 1_455 1_455
O1 U2 U3 35.26(15) 3_565 1_455
O4 U2 U3 164.73(15) 8_566 1_455
O4 U2 U3 103.82(14) 2 1_455
O5 U2 U3 107.66(15) 8_566 1_455
O3 U2 U3 37.50(13) 1_455 1_455
U1 U2 U3 70.771(11) 1_455 1_455
U2 U2 U3 138.246(15) 7_566 1_455
Li1 U2 U3 57.0(6) . 1_455
O7 U3 O7 177.6(4) . 4_666
O7 U3 O1 90.4(3) . 6_556
O7 U3 O1 90.5(3) 4_666 6_556
O7 U3 O1 90.5(3) . 3_665
O7 U3 O1 90.4(3) 4_666 3_665
O1 U3 O1 135.0(3) 6_556 3_665
O7 U3 O3 89.4(3) . .
O7 U3 O3 88.9(3) 4_666 .
O1 U3 O3 156.6(2) 6_556 .
O1 U3 O3 68.4(2) 3_665 .
O7 U3 O3 88.9(3) . 4_666
O7 U3 O3 89.4(3) 4_666 4_666
O1 U3 O3 68.4(2) 6_556 4_666
O1 U3 O3 156.6(2) 3_665 4_666
O3 U3 O3 88.1(3) . 4_666
O7 U3 O8 91.2(2) . 1_655
O7 U3 O8 91.2(2) 4_666 1_655
O1 U3 O8 67.49(14) 6_556 1_655
O1 U3 O8 67.48(14) 3_665 1_655
O3 U3 O8 135.93(15) . 1_655
O3 U3 O8 135.93(15) 4_666 1_655
O7 U3 Ge2 101.4(2) . 7_656
O7 U3 Ge2 80.6(2) 4_666 7_656
O1 U3 Ge2 34.5(2) 6_556 7_656
O1 U3 Ge2 101.7(2) 3_665 7_656
O3 U3 Ge2 165.63(17) . 7_656
O3 U3 Ge2 101.4(2) 4_666 7_656
O8 U3 Ge2 35.76(17) 1_655 7_656
O7 U3 Ge2 80.6(2) . 10_656
O7 U3 Ge2 101.4(2) 4_666 10_656
O1 U3 Ge2 101.7(2) 6_556 10_656
O1 U3 Ge2 34.5(2) 3_665 10_656
O3 U3 Ge2 101.4(2) . 10_656
O3 U3 Ge2 165.64(17) 4_666 10_656
O8 U3 Ge2 35.76(17) 1_655 10_656
Ge2 U3 Ge2 71.5(3) 7_656 10_656
O7 U3 Ge1 103.7(2) . 7_656
O7 U3 Ge1 78.1(2) 4_666 7_656
O1 U3 Ge1 26.35(14) 6_556 7_656
O1 U3 Ge1 111.19(15) 3_665 7_656
O3 U3 Ge1 166.94(15) . 7_656
O3 U3 Ge1 91.66(15) 4_666 7_656
O8 U3 Ge1 45.73(3) 1_655 7_656
Ge2 U3 Ge1 9.97(16) 7_656 7_656
Ge2 U3 Ge1 81.49(18) 10_656 7_656
O7 U3 Ge1 78.1(2) . 10_656
O7 U3 Ge1 103.7(2) 4_666 10_656
O1 U3 Ge1 111.19(15) 6_556 10_656
O1 U3 Ge1 26.35(14) 3_665 10_656
O3 U3 Ge1 91.66(15) . 10_656
O3 U3 Ge1 166.94(15) 4_666 10_656
O8 U3 Ge1 45.73(3) 1_655 10_656
Ge2 U3 Ge1 81.49(18) 7_656 10_656
Ge2 U3 Ge1 9.97(16) 10_656 10_656
Ge1 U3 Ge1 91.46(6) 7_656 10_656
O7 U3 Li1 19.3(3) . 2_655
O7 U3 Li1 161.4(2) 4_666 2_655
O1 U3 Li1 71.1(2) 6_556 2_655
O1 U3 Li1 104.3(2) 3_665 2_655
O3 U3 Li1 106.9(4) . 2_655
O3 U3 Li1 81.6(4) 4_666 2_655
O8 U3 Li1 84.2(4) 1_655 2_655
Ge2 U3 Li1 85.3(4) 7_656 2_655
Ge2 U3 Li1 85.3(4) 10_656 2_655
Ge1 U3 Li1 86.0(3) 7_656 2_655
Ge1 U3 Li1 86.0(3) 10_656 2_655
Ge2 Ge1 O1 75.6(2) . 12_655
Ge2 Ge1 O1 75.6(2) . 10_445
O1 Ge1 O1 114.03(17) 12_655 10_445
Ge2 Ge1 O1 75.6(2) . 11_565
O1 Ge1 O1 114.03(17) 12_655 11_565
O1 Ge1 O1 114.03(17) 10_445 11_565
Ge2 Ge1 O6 180.000(1) . .
O1 Ge1 O6 104.4(2) 12_655 .
O1 Ge1 O6 104.4(2) 10_445 .
O1 Ge1 O6 104.4(2) 11_565 .
O1 Ge1 U3 84.0(2) 12_655 8_566
O1 Ge1 U3 111.5(2) 10_445 8_566
O6 Ge1 U3 135.73(3) . 8_566
O1 Ge1 U3 84.0(2) 10_445 7_656
O1 Ge1 U3 111.5(2) 11_565 7_656
O6 Ge1 U3 135.73(3) . 7_656
U3 Ge1 U3 74.39(5) 8_566 7_656
O1 Ge1 U3 111.5(2) 12_655 9_446
O1 Ge1 U3 84.0(2) 11_565 9_446
O6 Ge1 U3 135.73(3) . 9_446
U3 Ge1 U3 74.39(5) 8_566 9_446
U3 Ge1 U3 74.39(5) 7_656 9_446
Ge1 Ge2 O1 79.4(4) . 12_655
Ge1 Ge2 O1 79.4(4) . 10_445
O1 Ge2 O1 116.7(2) 12_655 10_445
Ge1 Ge2 O1 79.4(4) . 11_565
O1 Ge2 O1 116.7(2) 12_655 11_565
O1 Ge2 O1 116.7(2) 10_445 11_565
Ge1 Ge2 O8 180.0 . 7_556
O1 Ge2 O8 100.6(4) 12_655 7_556
O1 Ge2 O8 100.6(4) 10_445 7_556
O1 Ge2 O8 100.6(4) 11_565 7_556
Ge1 Ge2 U3 125.76(17) . 8_566
O1 Ge2 U3 101.2(3) 12_655 8_566
O1 Ge2 U3 138.7(4) 10_445 8_566
O1 Ge2 U3 51.5(3) 11_565 8_566
O8 Ge2 U3 54.24(17) 7_556 8_566
Ge1 Ge2 U3 125.76(17) . 7_656
O1 Ge2 U3 51.5(3) 12_655 7_656
O1 Ge2 U3 101.2(3) 10_445 7_656
O1 Ge2 U3 138.7(4) 11_565 7_656
O8 Ge2 U3 54.24(17) 7_556 7_656
U3 Ge2 U3 89.3(2) 8_566 7_656
Ge1 Ge2 U3 125.76(16) . 9_446
O1 Ge2 U3 138.7(4) 12_655 9_446
O1 Ge2 U3 51.5(3) 10_445 9_446
O1 Ge2 U3 101.2(3) 11_565 9_446
O8 Ge2 U3 54.24(17) 7_556 9_446
U3 Ge2 U3 89.3(2) 8_566 9_446
U3 Ge2 U3 89.3(2) 7_656 9_446
O9 Li1 O7 135.9(9) . 3_665
O9 Li1 O7 135.9(9) . 4_566
O7 Li1 O7 88.3(19) 3_665 4_566
O9 Li1 O2 86.4(12) . 5_556
O7 Li1 O2 88.7(8) 3_665 5_556
O7 Li1 O2 96.5(9) 4_566 5_556
O9 Li1 O2 86.4(12) . .
O7 Li1 O2 96.5(9) 3_665 .
O7 Li1 O2 88.7(8) 4_566 .
O2 Li1 O2 173(2) 5_556 .
O9 Li1 Li1 30.000(6) . 2_665
O7 Li1 Li1 107.5(9) 3_665 2_665
O7 Li1 Li1 160.5(8) 4_566 2_665
O2 Li1 Li1 73.0(11) 5_556 2_665
O2 Li1 Li1 100.5(11) . 2_665
O9 Li1 Li1 30.0 . 3_565
O7 Li1 Li1 160.5(8) 3_665 3_565
O7 Li1 Li1 107.5(9) 4_566 3_565
O2 Li1 Li1 100.5(11) 5_556 3_565
O2 Li1 Li1 73.0(11) . 3_565
Li1 Li1 Li1 60.0 2_665 3_565
O9 Li1 U3 144.2(4) . 1_455
O7 Li1 U3 78.1(13) 3_665 1_455
O7 Li1 U3 16.7(5) 4_566 1_455
O2 Li1 U3 109.2(12) 5_556 1_455
O2 Li1 U3 77.0(8) . 1_455
Li1 Li1 U3 174.2(4) 2_665 1_455
Li1 Li1 U3 114.2(4) 3_565 1_455
O9 Li1 U3 144.2(4) . 3_665
O7 Li1 U3 16.7(5) 3_665 3_665
O7 Li1 U3 78.1(13) 4_566 3_665
O2 Li1 U3 77.0(8) 5_556 3_665
O2 Li1 U3 109.2(11) . 3_665
Li1 Li1 U3 114.2(4) 2_665 3_665
Li1 Li1 U3 174.2(4) 3_565 3_665
U3 Li1 U3 71.6(9) 1_455 3_665
O9 Li1 U2 105.3(7) . 5_556
O7 Li1 U2 76.2(6) 3_665 5_556
O7 Li1 U2 81.9(7) 4_566 5_556
O2 Li1 U2 19.0(5) 5_556 5_556
O2 Li1 U2 168.2(19) . 5_556
Li1 Li1 U2 90.6(6) 2_665 5_556
Li1 Li1 U2 116.5(6) 3_565 5_556
U3 Li1 U2 92.3(8) 1_455 5_556
U3 Li1 U2 62.0(5) 3_665 5_556
O9 Li1 U2 105.3(7) . .
O7 Li1 U2 81.9(7) 3_665 .
O7 Li1 U2 76.2(6) 4_566 .
O2 Li1 U2 168.2(18) 5_556 .
O2 Li1 U2 19.0(5) . .
Li1 Li1 U2 116.5(6) 2_665 .
Li1 Li1 U2 90.6(6) 3_565 .
U3 Li1 U2 62.0(5) 1_455 .
U3 Li1 U2 92.3(8) 3_665 .
U2 Li1 U2 149.4(14) 5_556 .
Ge2 O1 U2 154.2(4) 10_666 2_665
Ge1 O1 U2 131.6(3) 10_666 2_665
Ge2 O1 U3 94.0(4) 10_666 2_655
Ge1 O1 U3 116.5(3) 10_666 2_655
U2 O1 U3 111.5(2) 2_665 2_655
U2 O2 Li1 135.9(12) . .
U1 O3 U3 148.9(3) . .
U1 O3 U2 103.7(2) . 1_655
U3 O3 U2 103.6(2) . 1_655
U1 O4 U2 146.1(3) . 9_656
U1 O4 U2 106.7(2) . 3
U2 O4 U2 107.1(2) 9_656 3
U2 O5 U2 149.3(3) 1_655 9_656
Ge1 O6 Ge1 180.0 . 7
U3 O7 Li1 144.0(7) . 2_655
Ge2 O8 Ge2 180.000(2) 10_556 7_556
Ge2 O8 U3 90.000(2) 10_556 2_545
Ge2 O8 U3 90.000(2) 7_556 2_545
Ge2 O8 U3 90.000(2) 10_556 3_665
Ge2 O8 U3 90.000(2) 7_556 3_665
U3 O8 U3 120.0 2_545 3_665
Ge2 O8 U3 90.0 10_556 1_455
Ge2 O8 U3 90.0 7_556 1_455
U3 O8 U3 120.0 2_545 1_455
U3 O8 U3 120.0 3_665 1_455
Li1 O9 Li1 120.000(3) . 3_565
Li1 O9 Li1 120.000(5) . 2_665
Li1 O9 Li1 120.000(16) 3_565 2_665

loop_
_geom_bond_atom_site_label_1
_geom_bond_atom_site_label_2
_geom_bond_distance
_geom_bond_site_symmetry_2
U1 O3 2.053(6) 3_665
U1 O3 2.053(6) 2_655
U1 O3 2.053(6) .
U1 O4 2.118(6) 2_655
U1 O4 2.118(6) .
U1 O4 2.118(6) 3_665
U2 O2 1.772(6) .
U2 O5 1.833(6) 1_455
U2 O1 2.255(6) 3_565
U2 O4 2.305(6) 8_566
U2 O4 2.327(6) 2
U2 O5 2.418(6) 8_566
U2 O3 2.472(6) 1_455
U3 O7 1.773(6) .
U3 O7 1.773(6) 4_666
U3 O1 2.373(6) 6_556
U3 O1 2.373(6) 3_665
U3 O3 2.396(6) .
U3 O3 2.396(6) 4_666
U3 O8 2.4539(4) 1_655
Ge1 Ge2 0.750(10) .
Ge1 O1 1.743(6) 12_655
Ge1 O1 1.743(6) 10_445
Ge1 O1 1.743(6) 11_565
Ge1 O6 1.747(3) .
Ge2 O1 1.718(6) 12_655
Ge2 O1 1.718(6) 10_445
Ge2 O1 1.718(6) 11_565
Ge2 O8 1.767(11) 7_556
Li1 O9 1.75(5) .
Li1 O7 2.05(3) 3_665
Li1 O7 2.05(3) 4_566
Li1 O2 2.306(7) 5_556
Li1 O2 2.306(7) .
Li1 Li1 3.04(8) 2_665
Li1 Li1 3.04(8) 3_565
O1 Ge2 1.718(6) 10_666
O1 Ge1 1.743(6) 10_666
O1 U2 2.255(6) 2_665
O1 U3 2.373(6) 2_655
O3 U2 2.472(6) 1_655
O4 U2 2.305(6) 9_656
O4 U2 2.327(6) 3
O5 U2 1.833(6) 1_655
O5 U2 2.419(6) 9_656
O6 Ge1 1.747(3) 7
O7 Li1 2.05(3) 2_655
O8 Ge2 1.767(11) 10_556
O8 Ge2 1.767(11) 7_556
O8 U3 2.4539(4) 2_545
O8 U3 2.4539(5) 3_665
O8 U3 2.4539(4) 1_455
O9 Li1 1.75(5) 3_565
O9 Li1 1.75(5) 2_665
